data_1557237
loop_
_publ_author_name
'Navarro, Miquel'
'Toledo, Alberto'
'Mallet-Ladeira, Sonia'
'Sosa Carrizo, E. Daiann'
'Miqueu, Karinne'
'Bourissou, Didier'

_publ_section_title
;
 Versatility and adaptative behaviour of the P^N chelating ligand
 MeDalphos within gold(i) \p complexes
;
_journal_issue 10
_journal_name_full 'Chemical Science'
_journal_page_first 2750
_journal_page_last 2758
_journal_paper_doi 10.1039/C9SC06398F
_journal_volume 11
_journal_year 2020
_chemical_formula_sum 'C21 H20 N4 O5'
_chemical_formula_weight 408.41
_space_group_crystal_system monoclinic
_space_group_IT_number 14
_space_group_name_Hall '-P 2ybc'
_space_group_name_H-M_alt 'P 1 21/c 1'
_atom_sites_solution_hydrogens mixed
_atom_sites_solution_primary 'Dual space'
_audit_creation_method SHELXL-2018/3
_audit_update_record
;
2019-11-25 deposited with the CCDC.	2020-01-31 downloaded from the CCDC.
;
_cell_angle_alpha 90
_cell_angle_beta 102.515(4)
_cell_angle_gamma 90
_cell_formula_units_Z 4
_cell_length_a 15.4212(12)
_cell_length_b 13.4652(8)
_cell_length_c 9.4134(7)
_cell_measurement_reflns_used 5737
_cell_measurement_temperature 193(2)
_cell_measurement_theta_max 25.15
_cell_measurement_theta_min 2.68
_cell_volume 1908.2(2)
_computing_cell_refinement 'Bruker SAINT'
_computing_data_collection 'Bruker APEX2'
_computing_data_reduction 'Bruker SAINT'
_computing_molecular_graphics 'Bruker SHELXTL'
_computing_publication_material 'Bruker SHELXTL'
_computing_structure_refinement 'SHELXL-2018/3 (Sheldrick, 2018)'
_computing_structure_solution 'SHELXT (Sheldrick 2015)'
_diffrn_ambient_temperature 193(2)
_diffrn_measured_fraction_theta_full 0.996
_diffrn_measured_fraction_theta_max 0.995
_diffrn_measurement_device_type 'Bruker kappa APEX-II CCD Quazar'
_diffrn_measurement_method 'phi and omega scans'
_diffrn_radiation_type MoK\a
_diffrn_radiation_wavelength 0.71073
_diffrn_reflns_av_R_equivalents 0.1385
_diffrn_reflns_av_unetI/netI 0.0785
_diffrn_reflns_Laue_measured_fraction_full 0.996
_diffrn_reflns_Laue_measured_fraction_max 0.995
_diffrn_reflns_limit_h_max 18
_diffrn_reflns_limit_h_min -18
_diffrn_reflns_limit_k_max 16
_diffrn_reflns_limit_k_min -16
_diffrn_reflns_limit_l_max 11
_diffrn_reflns_limit_l_min -11
_diffrn_reflns_number 43146
_diffrn_reflns_point_group_measured_fraction_full 0.996
_diffrn_reflns_point_group_measured_fraction_max 0.995
_diffrn_reflns_theta_full 25.242
_diffrn_reflns_theta_max 25.271
_diffrn_reflns_theta_min 3.215
_diffrn_source 'Incoatec microfocus sealed tube'
_exptl_absorpt_coefficient_mu 0.104
_exptl_absorpt_correction_T_max 0.7452
_exptl_absorpt_correction_T_min 0.6505
_exptl_absorpt_correction_type multi-scan
_exptl_absorpt_process_details 'SADABS (Bruker-AXS)'
_exptl_crystal_colour yellow
_exptl_crystal_density_diffrn 1.422
_exptl_crystal_description needle
_exptl_crystal_F_000 856
_exptl_crystal_size_max 0.200
_exptl_crystal_size_mid 0.050
_exptl_crystal_size_min 0.030
_refine_diff_density_max 0.234
_refine_diff_density_min -0.252
_refine_diff_density_rms 0.067
_refine_ls_extinction_method none
_refine_ls_goodness_of_fit_ref 1.053
_refine_ls_hydrogen_treatment mixed
_refine_ls_matrix_type full
_refine_ls_number_parameters 317
_refine_ls_number_reflns 3452
_refine_ls_number_restraints 149
_refine_ls_restrained_S_all 1.046
_refine_ls_R_factor_all 0.1430
_refine_ls_R_factor_gt 0.0611
_refine_ls_shift/su_max 0.000
_refine_ls_shift/su_mean 0.000
_refine_ls_structure_factor_coef Fsqd
_refine_ls_weighting_details 'w=1/[\s^2^(Fo^2^)+(0.0913P)^2^+0.0670P] where P=(Fo^2^+2Fc^2^)/3'
_refine_ls_weighting_scheme calc
_refine_ls_wR_factor_gt 0.1452
_refine_ls_wR_factor_ref 0.1833
_reflns_Friedel_coverage 0.000
_reflns_number_gt 1836
_reflns_number_total 3452
_reflns_threshold_expression 'I > 2\s(I)'
_cod_data_source_file c9sc06398f2.cif
_cod_data_source_block MNB030919_a
_cod_depositor_comments
;Adding full bibliography for 1557234--1557239.cif.

 Adding full bibliography for 1557234--1557239.cif.
;
_cod_original_sg_symbol_H-M 'P 21/c'
_cod_database_code 1557237
_shelx_shelxl_version_number 2018/3
_shelx_space_group_comment
; 
The symmetry employed for this shelxl refinement is uniquely defined 
by the following loop, which should always be used as a source of 
symmetry information in preference to the above space-group names. 
They are only intended as comments. 
;
_shelx_estimated_absorpt_t_min 0.980
_shelx_estimated_absorpt_t_max 0.997

loop_
_space_group_symop_operation_xyz
'x, y, z'
'-x, y+1/2, -z+1/2'
'-x, -y, -z'
'x, -y-1/2, z-1/2'

loop_
_atom_site_label
_atom_site_type_symbol
_atom_site_fract_x
_atom_site_fract_y
_atom_site_fract_z
_atom_site_U_iso_or_equiv
_atom_site_adp_type
_atom_site_occupancy
_atom_site_site_symmetry_order
_atom_site_calc_flag
_atom_site_refinement_flags_posn
_atom_site_refinement_flags_adp
_atom_site_refinement_flags_occupancy
_atom_site_disorder_assembly
_atom_site_disorder_group
O1 O 0.20199(19) 0.67799(19) -0.2114(3) 0.0556(8) Uani 1 1 d D U . . .
H1E H 0.155(3) 0.713(3) -0.222(5) 0.083 Uiso 1 1 d . U . . .
C1 C 0.2561(3) 0.6890(3) -0.0701(4) 0.0549(10) Uani 0.851(4) 1 d D U P A 1
H1A H 0.225984 0.732472 -0.010895 0.066 Uiso 0.851(4) 1 calc R U P A 1
H1B H 0.313124 0.720531 -0.076524 0.066 Uiso 0.851(4) 1 calc R U P A 1
C2 C 0.2735(3) 0.5877(3) 0.0019(6) 0.0502(13) Uani 0.851(4) 1 d D U P A 1
H2A H 0.296727 0.543378 -0.065069 0.060 Uiso 0.851(4) 1 calc R U P A 1
H2B H 0.320918 0.595312 0.090768 0.060 Uiso 0.851(4) 1 calc R U P A 1
C3 C 0.1977(3) 0.5381(3) 0.0426(5) 0.0458(11) Uani 0.851(4) 1 d D U P A 1
H3A H 0.147028 0.538732 -0.042398 0.055 Uiso 0.851(4) 1 calc R U P A 1
H3B H 0.179997 0.576909 0.121084 0.055 Uiso 0.851(4) 1 calc R U P A 1
C4 C 0.2153(3) 0.4308(3) 0.0944(4) 0.0407(11) Uani 0.851(4) 1 d D U P A 1
H4A H 0.239913 0.393569 0.021352 0.049 Uiso 0.851(4) 1 calc R U P A 1
H4B H 0.158255 0.399286 0.100763 0.049 Uiso 0.851(4) 1 calc R U P A 1
C5 C 0.2800(3) 0.4227(3) 0.2429(4) 0.0331(12) Uani 0.851(4) 1 d D U P A 1
H5 H 0.333310 0.464096 0.239035 0.040 Uiso 0.851(4) 1 calc R U P A 1
C1' C 0.2561(3) 0.6890(3) -0.0701(4) 0.0549(10) Uani 0.149(4) 1 d D U P A 2
H1C H 0.217552 0.707862 -0.002918 0.066 Uiso 0.149(4) 1 calc R U P A 2
H1D H 0.297646 0.744805 -0.072123 0.066 Uiso 0.149(4) 1 calc R U P A 2
C2' C 0.3075(19) 0.6026(19) -0.011(3) 0.053(3) Uani 0.149(4) 1 d D U P A 2
H2C H 0.371604 0.618634 0.017054 0.064 Uiso 0.149(4) 1 calc R U P A 2
H2D H 0.298672 0.547430 -0.081996 0.064 Uiso 0.149(4) 1 calc R U P A 2
C3' C 0.2722(17) 0.5771(15) 0.117(3) 0.051(3) Uani 0.149(4) 1 d D U P A 2
H3C H 0.207256 0.566189 0.089473 0.061 Uiso 0.149(4) 1 calc R U P A 2
H3D H 0.284195 0.631240 0.190228 0.061 Uiso 0.149(4) 1 calc R U P A 2
C4' C 0.3196(14) 0.4817(13) 0.180(2) 0.041(3) Uani 0.149(4) 1 d D U P A 2
H4C H 0.368758 0.498732 0.263074 0.049 Uiso 0.149(4) 1 calc R U P A 2
H4D H 0.345605 0.449098 0.104784 0.049 Uiso 0.149(4) 1 calc R U P A 2
C5' C 0.2561(16) 0.4094(11) 0.2316(13) 0.038(3) Uani 0.149(4) 1 d D U P A 2
H5' H 0.200618 0.396000 0.156809 0.045 Uiso 0.149(4) 1 calc R U P A 2
O2 O 0.56067(19) 0.04916(19) 0.7271(3) 0.0689(9) Uani 1 1 d . . . . .
O3 O 0.60864(18) 0.1904(2) 0.8200(3) 0.0614(8) Uani 1 1 d . . . . .
O4 O -0.0652(2) 0.2846(3) 0.6368(4) 0.1003(13) Uani 1 1 d . . . . .
O5 O -0.0186(2) 0.4052(3) 0.7818(5) 0.0923(11) Uani 1 1 d . . . . .
N1 N 0.3278(2) 0.1524(2) 0.2804(3) 0.0380(8) Uani 1 1 d . . . . .
H1 H 0.324(2) 0.100(3) 0.249(4) 0.046 Uiso 1 1 d . U . . .
N2 N 0.5599(2) 0.1404(2) 0.7266(3) 0.0485(8) Uani 1 1 d . . . . .
N3 N 0.2244(2) 0.5538(2) 0.5573(3) 0.0402(8) Uani 1 1 d . . . . .
H3 H 0.231(2) 0.596(3) 0.625(4) 0.048 Uiso 1 1 d . U . . .
N4 N -0.0164(3) 0.3565(3) 0.6735(5) 0.0700(11) Uani 1 1 d . . . . .
C6 C 0.3114(2) 0.3173(2) 0.2785(3) 0.0319(8) Uani 1 1 d D . . . .
C7 C 0.2823(2) 0.2309(2) 0.2096(4) 0.0370(9) Uani 1 1 d . . . . .
H7 H 0.236644 0.226082 0.124089 0.044 Uiso 1 1 calc R U . . .
C8 C 0.3888(2) 0.1867(2) 0.3971(3) 0.0306(8) Uani 1 1 d . . . . .
C9 C 0.3803(2) 0.2911(2) 0.3989(3) 0.0298(8) Uani 1 1 d . . . . .
C10 C 0.4361(2) 0.3448(2) 0.5102(3) 0.0354(8) Uani 1 1 d . . . . .
H10 H 0.432599 0.415181 0.512320 0.042 Uiso 1 1 calc R U . . .
C11 C 0.4950(2) 0.2958(2) 0.6148(3) 0.0367(8) Uani 1 1 d . . . . .
H11 H 0.532983 0.331562 0.690545 0.044 Uiso 1 1 calc R U . . .
C12 C 0.4994(2) 0.1919(2) 0.6100(4) 0.0366(8) Uani 1 1 d . . . . .
C13 C 0.4480(2) 0.1361(2) 0.5028(4) 0.0377(9) Uani 1 1 d . . . . .
H13 H 0.452892 0.065812 0.501224 0.045 Uiso 1 1 calc R U . . .
C14 C 0.2399(2) 0.4624(2) 0.3655(3) 0.0338(8) Uani 1 1 d D . . . .
C15 C 0.2705(2) 0.5416(2) 0.4510(4) 0.0382(9) Uani 1 1 d . . . . .
H15 H 0.318036 0.583089 0.438152 0.046 Uiso 1 1 calc R U . . .
C16 C 0.1686(2) 0.4227(2) 0.4209(3) 0.0343(8) Uani 1 1 d . . . . .
C17 C 0.1609(2) 0.4817(2) 0.5422(4) 0.0358(8) Uani 1 1 d . . . . .
C18 C 0.1007(2) 0.4620(3) 0.6259(4) 0.0446(9) Uani 1 1 d . . . . .
H18 H 0.096235 0.502221 0.706892 0.054 Uiso 1 1 calc R U . . .
C19 C 0.0473(2) 0.3810(3) 0.5860(4) 0.0493(10) Uani 1 1 d . . . . .
C20 C 0.0510(3) 0.3212(3) 0.4672(4) 0.0518(10) Uani 1 1 d . . . . .
H20 H 0.011444 0.266632 0.443574 0.062 Uiso 1 1 calc R U . . .
C21 C 0.1113(2) 0.3411(2) 0.3848(4) 0.0439(9) Uani 1 1 d . . . . .
H21 H 0.114618 0.300309 0.303803 0.053 Uiso 1 1 calc R U . . .

loop_
_atom_site_aniso_label
_atom_site_aniso_U_11
_atom_site_aniso_U_22
_atom_site_aniso_U_33
_atom_site_aniso_U_23
_atom_site_aniso_U_13
_atom_site_aniso_U_12
O1 0.078(2) 0.0512(16) 0.0381(15) -0.0050(12) 0.0131(14) 0.0205(13)
C1 0.074(2) 0.0450(19) 0.045(2) -0.0060(16) 0.0098(18) 0.0100(17)
C2 0.061(3) 0.040(2) 0.048(3) 0.0027(19) 0.010(2) 0.009(2)
C3 0.056(3) 0.045(2) 0.036(2) 0.0025(18) 0.009(2) 0.011(2)
C4 0.047(2) 0.043(2) 0.031(2) 0.0012(17) 0.0061(18) -0.0003(18)
C5 0.041(3) 0.030(2) 0.026(2) -0.0020(16) 0.0021(18) -0.0044(19)
C1' 0.074(2) 0.0450(19) 0.045(2) -0.0060(16) 0.0098(18) 0.0100(17)
C2' 0.067(6) 0.048(5) 0.046(5) 0.000(5) 0.015(5) 0.013(5)
C3' 0.064(5) 0.045(5) 0.045(5) 0.001(5) 0.017(5) 0.015(5)
C4' 0.054(5) 0.039(5) 0.032(5) -0.003(5) 0.017(5) 0.010(5)
C5' 0.050(6) 0.035(6) 0.027(6) -0.006(5) 0.008(6) 0.001(6)
O2 0.096(2) 0.0412(17) 0.0572(19) 0.0004(13) -0.0108(16) 0.0229(14)
O3 0.0640(19) 0.0623(17) 0.0468(17) -0.0050(14) -0.0124(14) 0.0094(14)
O4 0.062(2) 0.141(3) 0.098(3) 0.038(2) 0.0175(19) -0.030(2)
O5 0.099(3) 0.105(3) 0.091(3) 0.027(2) 0.062(2) 0.020(2)
N1 0.0549(19) 0.0262(15) 0.0306(17) -0.0072(13) 0.0043(14) 0.0013(14)
N2 0.053(2) 0.050(2) 0.040(2) -0.0015(16) 0.0040(16) 0.0129(16)
N3 0.057(2) 0.0304(16) 0.0336(18) -0.0100(12) 0.0100(16) -0.0003(15)
N4 0.051(2) 0.091(3) 0.068(3) 0.036(2) 0.013(2) 0.017(2)
C6 0.040(2) 0.0304(18) 0.0255(19) -0.0017(14) 0.0071(16) 0.0029(15)
C7 0.046(2) 0.0349(19) 0.029(2) -0.0023(15) 0.0066(16) 0.0017(16)
C8 0.037(2) 0.0293(18) 0.0262(18) -0.0018(14) 0.0086(16) 0.0036(14)
C9 0.039(2) 0.0270(18) 0.0257(18) -0.0002(14) 0.0127(15) -0.0001(14)
C10 0.046(2) 0.0276(17) 0.032(2) -0.0025(15) 0.0086(17) -0.0004(15)
C11 0.041(2) 0.041(2) 0.028(2) -0.0040(15) 0.0056(16) 0.0015(16)
C12 0.039(2) 0.039(2) 0.032(2) 0.0006(16) 0.0063(16) 0.0084(16)
C13 0.047(2) 0.0321(19) 0.036(2) -0.0029(15) 0.0123(18) 0.0079(16)
C14 0.049(2) 0.0253(16) 0.0240(18) 0.0008(14) 0.0012(16) 0.0031(15)
C15 0.052(2) 0.0281(18) 0.033(2) -0.0007(15) 0.0048(18) 0.0000(16)
C16 0.042(2) 0.0301(18) 0.0264(19) 0.0055(14) -0.0010(16) 0.0040(15)
C17 0.039(2) 0.0325(19) 0.034(2) 0.0065(15) 0.0029(17) 0.0107(16)
C18 0.048(2) 0.046(2) 0.040(2) 0.0094(17) 0.0099(19) 0.0156(19)
C19 0.039(2) 0.064(3) 0.047(3) 0.025(2) 0.0124(19) 0.009(2)
C20 0.051(2) 0.051(2) 0.047(3) 0.012(2) -0.003(2) -0.0097(19)
C21 0.051(2) 0.042(2) 0.035(2) 0.0014(17) 0.0007(19) -0.0052(18)

loop_
_atom_type_symbol
_atom_type_description
_atom_type_scat_dispersion_real
_atom_type_scat_dispersion_imag
_atom_type_scat_source
C C 0.0033 0.0016 'International Tables Vol C Tables 4.2.6.8 and 6.1.1.4'
H H 0.0000 0.0000 'International Tables Vol C Tables 4.2.6.8 and 6.1.1.4'
N N 0.0061 0.0033 'International Tables Vol C Tables 4.2.6.8 and 6.1.1.4'
O O 0.0106 0.0060 'International Tables Vol C Tables 4.2.6.8 and 6.1.1.4'

loop_
_geom_angle_atom_site_label_1
_geom_angle_atom_site_label_2
_geom_angle_atom_site_label_3
_geom_angle
C1' O1 H1E 111(3)
C1 O1 H1E 111(3)
O1 C1 C2 109.6(3)
O1 C1 H1A 109.8
C2 C1 H1A 109.8
O1 C1 H1B 109.8
C2 C1 H1B 109.8
H1A C1 H1B 108.2
C3 C2 C1 116.8(4)
C3 C2 H2A 108.1
C1 C2 H2A 108.1
C3 C2 H2B 108.1
C1 C2 H2B 108.1
H2A C2 H2B 107.3
C2 C3 C4 114.6(3)
C2 C3 H3A 108.6
C4 C3 H3A 108.6
C2 C3 H3B 108.6
C4 C3 H3B 108.6
H3A C3 H3B 107.6
C3 C4 C5 113.1(3)
C3 C4 H4A 109.0
C5 C4 H4A 109.0
C3 C4 H4B 109.0
C5 C4 H4B 109.0
H4A C4 H4B 107.8
C6 C5 C14 108.9(3)
C6 C5 C4 112.4(3)
C14 C5 C4 112.1(3)
C6 C5 H5 107.8
C14 C5 H5 107.8
C4 C5 H5 107.8
O1 C1' C2' 116.0(14)
O1 C1' H1C 108.3
C2' C1' H1C 108.3
O1 C1' H1D 108.3
C2' C1' H1D 108.3
H1C C1' H1D 107.4
C1' C2' C3' 103.6(15)
C1' C2' H2C 111.0
C3' C2' H2C 111.0
C1' C2' H2D 111.0
C3' C2' H2D 111.0
H2C C2' H2D 109.0
C2' C3' C4' 106.4(15)
C2' C3' H3C 110.4
C4' C3' H3C 110.4
C2' C3' H3D 110.4
C4' C3' H3D 110.4
H3C C3' H3D 108.6
C3' C4' C5' 111.8(15)
C3' C4' H4C 109.3
C5' C4' H4C 109.3
C3' C4' H4D 109.3
C5' C4' H4D 109.3
H4C C4' H4D 107.9
C6 C5' C14 109.1(7)
C6 C5' C4' 104.8(14)
C14 C5' C4' 101.3(15)
C6 C5' H5' 113.6
C14 C5' H5' 113.6
C4' C5' H5' 113.6
C7 N1 C8 108.9(3)
C7 N1 H1 123(3)
C8 N1 H1 127(3)
O3 N2 O2 122.8(3)
O3 N2 C12 118.3(3)
O2 N2 C12 119.0(3)
C15 N3 C17 108.5(3)
C15 N3 H3 130(2)
C17 N3 H3 121(2)
O5 N4 O4 122.2(4)
O5 N4 C19 119.8(4)
O4 N4 C19 117.9(4)
C7 C6 C9 106.3(3)
C7 C6 C5 129.8(3)
C9 C6 C5 123.9(3)
C7 C6 C5' 117.0(9)
C9 C6 C5' 135.4(8)
C6 C7 N1 110.4(3)
C6 C7 H7 124.8
N1 C7 H7 124.8
N1 C8 C13 130.5(3)
N1 C8 C9 107.3(3)
C13 C8 C9 122.2(3)
C10 C9 C8 118.6(3)
C10 C9 C6 134.4(3)
C8 C9 C6 107.0(3)
C11 C10 C9 119.8(3)
C11 C10 H10 120.1
C9 C10 H10 120.1
C10 C11 C12 119.4(3)
C10 C11 H11 120.3
C12 C11 H11 120.3
C13 C12 C11 123.2(3)
C13 C12 N2 118.1(3)
C11 C12 N2 118.6(3)
C12 C13 C8 116.8(3)
C12 C13 H13 121.6
C8 C13 H13 121.6
C15 C14 C16 106.0(3)
C15 C14 C5' 139.8(10)
C16 C14 C5' 114.1(10)
C15 C14 C5 125.4(3)
C16 C14 C5 128.5(3)
N3 C15 C14 111.2(3)
N3 C15 H15 124.4
C14 C15 H15 124.4
C21 C16 C17 118.4(3)
C21 C16 C14 134.6(3)
C17 C16 C14 107.0(3)
N3 C17 C18 129.8(3)
N3 C17 C16 107.4(3)
C18 C17 C16 122.8(3)
C17 C18 C19 116.1(3)
C17 C18 H18 122.0
C19 C18 H18 122.0
C18 C19 C20 123.7(3)
C18 C19 N4 117.8(4)
C20 C19 N4 118.4(4)
C21 C20 C19 119.8(3)
C21 C20 H20 120.1
C19 C20 H20 120.1
C20 C21 C16 119.2(3)
C20 C21 H21 120.4
C16 C21 H21 120.4

loop_
_geom_bond_atom_site_label_1
_geom_bond_atom_site_label_2
_geom_bond_distance
O1 C1' 1.416(4)
O1 C1 1.416(4)
O1 H1E 0.86(5)
C1 C2 1.521(5)
C1 H1A 0.9900
C1 H1B 0.9900
C2 C3 1.467(6)
C2 H2A 0.9900
C2 H2B 0.9900
C3 C4 1.531(5)
C3 H3A 0.9900
C3 H3B 0.9900
C4 C5 1.536(5)
C4 H4A 0.9900
C4 H4B 0.9900
C5 C6 1.514(5)
C5 C14 1.520(5)
C5 H5 1.0000
C1' C2' 1.450(16)
C1' H1C 0.9900
C1' H1D 0.9900
C2' C3' 1.469(19)
C2' H2C 0.9900
C2' H2D 0.9900
C3' C4' 1.531(17)
C3' H3C 0.9900
C3' H3D 0.9900
C4' C5' 1.532(19)
C4' H4C 0.9900
C4' H4D 0.9900
C5' C6 1.515(10)
C5' C14 1.516(10)
C5' H5' 1.0000
O2 N2 1.229(4)
O3 N2 1.226(4)
O4 N4 1.228(5)
O5 N4 1.218(5)
N1 C7 1.361(4)
N1 C8 1.362(4)
N1 H1 0.76(3)
N2 C12 1.453(4)
N3 C15 1.357(4)
N3 C17 1.364(4)
N3 H3 0.84(3)
N4 C19 1.451(5)
C6 C7 1.359(4)
C6 C9 1.420(4)
C7 H7 0.9500
C8 C13 1.376(4)
C8 C9 1.412(4)
C9 C10 1.403(4)
C10 C11 1.358(4)
C10 H10 0.9500
C11 C12 1.401(4)
C11 H11 0.9500
C12 C13 1.366(4)
C13 H13 0.9500
C14 C15 1.358(4)
C14 C16 1.419(4)
C15 H15 0.9500
C16 C21 1.405(5)
C16 C17 1.417(4)
C17 C18 1.367(5)
C18 C19 1.370(5)
C18 H18 0.9500
C19 C20 1.388(5)
C20 C21 1.361(5)
C20 H20 0.9500
C21 H21 0.9500

loop_
_geom_hbond_atom_site_label_D
_geom_hbond_atom_site_label_H
_geom_hbond_atom_site_label_A
_geom_hbond_distance_DH
_geom_hbond_distance_HA
_geom_hbond_distance_DA
_geom_hbond_angle_DHA
_geom_hbond_site_symmetry_A
_geom_hbond_publ_flag
O1 H1E O4 0.86(5) 1.99(5) 2.765(4) 150(4) 2 yes
N1 H1 O2 0.76(3) 2.66(4) 3.222(4) 133(3) 3_656 yes
N3 H3 O1 0.84(3) 2.02(4) 2.826(4) 159(3) 1_556 yes
